data_4089560
loop_
_publ_author_name
'Gramigna, Kathryn M.'
'Oria, Jeremy V.'
'Mandell, Chelsea L.'
'Tiedemann, Margaret A.'
'Dougherty, William G.'
'Piro, Nicholas A.'
'Kassel, W. Scott'
'Chan, Benny C.'
'Diaconescu, Paula L.'
'Nataro, Chip'

_publ_section_title
;
 Palladium(II) and Platinum(II) Compounds of
 1,1&#x2032;-Bis(phosphino)metallocene (M = Fe, Ru) Ligands with
 Metal--Metal Interactions
;
_journal_issue 20
_journal_name_full Organometallics
_journal_page_first 5966
_journal_paper_doi 10.1021/om400494t
_journal_volume 32
_journal_year 2013
_chemical_formula_sum 'C26 H47 B2 Cl F8 Fe P3 Pd'
_chemical_formula_weight 823.87
_space_group_IT_number 14
_space_group_name_Hall '-P 2ybc'
_space_group_name_H-M_alt 'P 1 21/c 1'
_symmetry_cell_setting monoclinic
_symmetry_space_group_name_H-M 'P 1 21/c 1'
_atom_sites_solution_hydrogens geom
_atom_sites_solution_primary direct
_atom_sites_solution_secondary difmap
_audit_creation_method SHELXL-97
_cell_angle_alpha 90.00
_cell_angle_beta 91.838(5)
_cell_angle_gamma 90.00
_cell_formula_units_Z 4
_cell_length_a 10.5061(9)
_cell_length_b 15.7501(13)
_cell_length_c 20.6150(18)
_cell_measurement_reflns_used 9938
_cell_measurement_temperature 120(2)
_cell_measurement_theta_max 31.69
_cell_measurement_theta_min 2.36
_cell_volume 3409.5(5)
_computing_cell_refinement 'Bruker SAINT'
_computing_data_collection 'Bruker APEX2'
_computing_data_reduction 'Bruker SAINT'
_computing_molecular_graphics 'Bruker SHELXTL'
_computing_publication_material 'Bruker SHELXTL'
_computing_structure_refinement 'SHELXL-97 (Sheldrick, 2008)'
_computing_structure_solution 'SHELXS-97 (Sheldrick, 2008)'
_diffrn_ambient_temperature 120(2)
_diffrn_measured_fraction_theta_full 0.993
_diffrn_measured_fraction_theta_max 0.993
_diffrn_measurement_device_type 'Bruker APEX-II CCD'
_diffrn_measurement_method '\f and \w scans'
_diffrn_radiation_monochromator graphite
_diffrn_radiation_source 'fine-focus sealed tube'
_diffrn_radiation_type MoK\a
_diffrn_radiation_wavelength 0.71073
_diffrn_reflns_av_R_equivalents 0.0424
_diffrn_reflns_av_sigmaI/netI 0.0434
_diffrn_reflns_limit_h_max 15
_diffrn_reflns_limit_h_min -15
_diffrn_reflns_limit_k_max 23
_diffrn_reflns_limit_k_min -17
_diffrn_reflns_limit_l_max 28
_diffrn_reflns_limit_l_min -30
_diffrn_reflns_number 57671
_diffrn_reflns_theta_full 32.08
_diffrn_reflns_theta_max 32.08
_diffrn_reflns_theta_min 1.63
_exptl_absorpt_coefficient_mu 1.233
_exptl_absorpt_correction_T_max 0.9409
_exptl_absorpt_correction_T_min 0.7905
_exptl_absorpt_correction_type multi-scan
_exptl_absorpt_process_details SADABS
_exptl_crystal_colour orange
_exptl_crystal_density_diffrn 1.605
_exptl_crystal_density_method 'not measured'
_exptl_crystal_description needle
_exptl_crystal_F_000 1676
_exptl_crystal_size_max 0.20
_exptl_crystal_size_mid 0.20
_exptl_crystal_size_min 0.05
_refine_diff_density_max 0.801
_refine_diff_density_min -0.773
_refine_diff_density_rms 0.096
_refine_ls_extinction_method none
_refine_ls_goodness_of_fit_ref 1.007
_refine_ls_hydrogen_treatment constr
_refine_ls_matrix_type full
_refine_ls_number_parameters 436
_refine_ls_number_reflns 11838
_refine_ls_number_restraints 170
_refine_ls_restrained_S_all 1.025
_refine_ls_R_factor_all 0.0518
_refine_ls_R_factor_gt 0.0324
_refine_ls_shift/su_max 0.002
_refine_ls_shift/su_mean 0.000
_refine_ls_structure_factor_coef Fsqd
_refine_ls_weighting_details 'calc w=1/[\s^2^(Fo^2^)+(0.0279P)^2^+1.9959P] where P=(Fo^2^+2Fc^2^)/3'
_refine_ls_weighting_scheme calc
_refine_ls_wR_factor_gt 0.0649
_refine_ls_wR_factor_ref 0.0718
_reflns_number_gt 9172
_reflns_number_total 11838
_reflns_threshold_expression >2sigma(I)
_cod_data_source_file om400494t_si_001.cif
_cod_data_source_block '[Pd(dippf)PMe3]'
_cod_depositor_comments
;
The following automatic conversions were performed:

data item '_symmetry_cell_setting' value 'Monoclinic' was changed to
'monoclinic' in accordance with the
/home/saulius/struct/COD-crude-data/automatic-downloads/DataCite-retrospective/ACS/depositions/lib/dictionaries/cif_core.dic
dictionary named 'cif_core.dic' version 2.4.2 last updated on
2011-04-26.

Automatic conversion script
Id: cif_fix_values 6909 2019-04-08 15:41:33Z antanas 
;
_cod_original_sg_symbol_H-M P2(1)/c
_cod_database_code 4089560

loop_
_symmetry_equiv_pos_as_xyz
'x, y, z'
'-x, y+1/2, -z+1/2'
'-x, -y, -z'
'x, -y-1/2, z-1/2'

loop_
_atom_site_label
_atom_site_type_symbol
_atom_site_fract_x
_atom_site_fract_y
_atom_site_fract_z
_atom_site_U_iso_or_equiv
_atom_site_adp_type
_atom_site_occupancy
_atom_site_symmetry_multiplicity
_atom_site_calc_flag
_atom_site_refinement_flags
_atom_site_disorder_assembly
_atom_site_disorder_group
Fe1 Fe 0.47001(2) 0.830252(17) 0.764813(12) 0.01462(6) Uani 1 1 d . . .
Pd1 Pd 0.257288(13) 0.822698(8) 0.859524(6) 0.01164(4) Uani 1 1 d . . .
P1 P 0.40257(5) 0.73340(3) 0.90911(2) 0.01505(9) Uani 1 1 d . . .
P2 P 0.17764(5) 0.91962(3) 0.78583(2) 0.01493(9) Uani 1 1 d . . .
P3 P 0.09093(5) 0.80776(3) 0.92534(2) 0.01638(10) Uani 1 1 d . . .
C1 C 0.48608(18) 0.73367(12) 0.83511(9) 0.0166(4) Uani 1 1 d . . .
C2 C 0.4336(2) 0.70160(12) 0.77413(9) 0.0188(4) Uani 1 1 d . . .
H2A H 0.3493 0.6730 0.7672 0.023 Uiso 1 1 calc R . .
C3 C 0.5256(2) 0.71515(14) 0.72687(10) 0.0287(5) Uani 1 1 d . . .
H3A H 0.5174 0.6980 0.6802 0.034 Uiso 1 1 calc R . .
C4 C 0.6306(2) 0.75752(15) 0.75644(11) 0.0298(5) Uani 1 1 d . . .
H4A H 0.7095 0.7751 0.7341 0.036 Uiso 1 1 calc R . .
C5 C 0.60725(19) 0.77020(14) 0.82289(10) 0.0245(4) Uani 1 1 d . . .
H5A H 0.6660 0.7980 0.8556 0.029 Uiso 1 1 calc R . .
C6 C 0.33140(18) 0.92658(12) 0.75154(9) 0.0174(4) Uani 1 1 d . . .
C7 C 0.37007(19) 0.89310(13) 0.69069(9) 0.0201(4) Uani 1 1 d . . .
H7A H 0.3131 0.8661 0.6568 0.024 Uiso 1 1 calc R . .
C8 C 0.5025(2) 0.90666(14) 0.68623(10) 0.0238(4) Uani 1 1 d . . .
H8A H 0.5550 0.8913 0.6484 0.029 Uiso 1 1 calc R . .
C9 C 0.5480(2) 0.94722(14) 0.74400(11) 0.0258(5) Uani 1 1 d . . .
H9A H 0.6380 0.9649 0.7538 0.031 Uiso 1 1 calc R . .
C10 C 0.44482(19) 0.95791(12) 0.78534(10) 0.0210(4) Uani 1 1 d . . .
H10A H 0.4487 0.9845 0.8294 0.025 Uiso 1 1 calc R . .
C11 C 0.3770(2) 0.62020(13) 0.92787(10) 0.0232(4) Uani 1 1 d . . .
H11A H 0.3437 0.6169 0.9727 0.028 Uiso 1 1 calc R . .
C12 C 0.5033(2) 0.57186(14) 0.92803(11) 0.0300(5) Uani 1 1 d . . .
H12A H 0.4884 0.5122 0.9389 0.045 Uiso 1 1 calc R . .
H12B H 0.5625 0.5969 0.9604 0.045 Uiso 1 1 calc R . .
H12C H 0.5398 0.5756 0.8850 0.045 Uiso 1 1 calc R . .
C13 C 0.2784(2) 0.57958(14) 0.88203(11) 0.0280(5) Uani 1 1 d . . .
H13A H 0.2562 0.5232 0.8983 0.042 Uiso 1 1 calc R . .
H13B H 0.3135 0.5742 0.8388 0.042 Uiso 1 1 calc R . .
H13C H 0.2019 0.6152 0.8795 0.042 Uiso 1 1 calc R . .
C14 C 0.5115(2) 0.77881(14) 0.97139(9) 0.0239(4) Uani 1 1 d . . .
H14A H 0.5979 0.7541 0.9651 0.029 Uiso 1 1 calc R . .
C15 C 0.4719(2) 0.75644(18) 1.04025(10) 0.0357(6) Uani 1 1 d . . .
H15A H 0.5382 0.7751 1.0716 0.053 Uiso 1 1 calc R . .
H15B H 0.4606 0.6949 1.0438 0.053 Uiso 1 1 calc R . .
H15C H 0.3916 0.7850 1.0494 0.053 Uiso 1 1 calc R . .
C16 C 0.5218(3) 0.87521(16) 0.96380(13) 0.0406(6) Uani 1 1 d . . .
H16A H 0.5858 0.8972 0.9950 0.061 Uiso 1 1 calc R . .
H16B H 0.4391 0.9013 0.9719 0.061 Uiso 1 1 calc R . .
H16C H 0.5470 0.8888 0.9196 0.061 Uiso 1 1 calc R . .
C17 C 0.1321(2) 1.02759(13) 0.80947(11) 0.0264(5) Uani 1 1 d . . .
H17A H 0.0418 1.0250 0.8233 0.032 Uiso 1 1 calc R . .
C18 C 0.2125(3) 1.06089(15) 0.86744(13) 0.0367(6) Uani 1 1 d . . .
H18A H 0.1708 1.1107 0.8858 0.055 Uiso 1 1 calc R . .
H18B H 0.2971 1.0769 0.8530 0.055 Uiso 1 1 calc R . .
H18C H 0.2208 1.0164 0.9006 0.055 Uiso 1 1 calc R . .
C19 C 0.1361(3) 1.08874(15) 0.75145(13) 0.0404(6) Uani 1 1 d . . .
H19A H 0.1069 1.1450 0.7647 0.061 Uiso 1 1 calc R . .
H19B H 0.0803 1.0674 0.7161 0.061 Uiso 1 1 calc R . .
H19C H 0.2235 1.0928 0.7366 0.061 Uiso 1 1 calc R . .
C20 C 0.06797(18) 0.88290(13) 0.72062(9) 0.0191(4) Uani 1 1 d . . .
H20A H 0.0902 0.9129 0.6798 0.023 Uiso 1 1 calc R . .
C21 C 0.0841(2) 0.78739(14) 0.70968(10) 0.0250(4) Uani 1 1 d . . .
H21A H 0.0275 0.7691 0.6737 0.038 Uiso 1 1 calc R . .
H21B H 0.0626 0.7567 0.7492 0.038 Uiso 1 1 calc R . .
H21C H 0.1726 0.7753 0.6992 0.038 Uiso 1 1 calc R . .
C22 C -0.0698(2) 0.90539(16) 0.73574(11) 0.0294(5) Uani 1 1 d . . .
H22A H -0.1273 0.8817 0.7021 0.044 Uiso 1 1 calc R . .
H22B H -0.0794 0.9673 0.7368 0.044 Uiso 1 1 calc R . .
H22C H -0.0907 0.8816 0.7780 0.044 Uiso 1 1 calc R . .
C23 C 0.1250(2) 0.75485(14) 1.00154(9) 0.0227(4) Uani 1 1 d . . .
H23A H 0.0456 0.7464 1.0244 0.034 Uiso 1 1 calc R . .
H23B H 0.1834 0.7898 1.0283 0.034 Uiso 1 1 calc R . .
H23C H 0.1645 0.6997 0.9934 0.034 Uiso 1 1 calc R . .
C24 C -0.0338(2) 0.74404(16) 0.88645(11) 0.0301(5) Uani 1 1 d . . .
H24A H -0.1011 0.7335 0.9172 0.045 Uiso 1 1 calc R . .
H24B H 0.0020 0.6898 0.8726 0.045 Uiso 1 1 calc R . .
H24C H -0.0694 0.7744 0.8486 0.045 Uiso 1 1 calc R . .
C25 C 0.0124(2) 0.90355(15) 0.94999(11) 0.0330(5) Uani 1 1 d . . .
H25A H -0.0590 0.8890 0.9774 0.049 Uiso 1 1 calc R . .
H25B H -0.0196 0.9343 0.9115 0.049 Uiso 1 1 calc R . .
H25C H 0.0729 0.9395 0.9745 0.049 Uiso 1 1 calc R . .
B1 B 0.2076(2) 0.18372(16) 0.42850(11) 0.0242(5) Uani 1 1 d D . .
F1 F 0.09119(13) 0.14228(9) 0.41823(6) 0.0351(3) Uani 1 1 d D . .
F2 F 0.19925(14) 0.23878(11) 0.48054(7) 0.0441(4) Uani 1 1 d D . .
F3 F 0.30257(14) 0.12429(9) 0.44015(8) 0.0421(4) Uani 1 1 d D . .
F4 F 0.23705(14) 0.23021(9) 0.37395(7) 0.0395(3) Uani 1 1 d D . .
B2 B 0.2405(5) 0.9441(4) 0.1416(2) 0.0479(12) Uani 0.728(4) 1 d PDU A 1
F5 F 0.2354(8) 1.0348(4) 0.1366(5) 0.0414(14) Uani 0.728(4) 1 d PDU A 1
F6 F 0.2101(2) 0.91796(13) 0.20364(12) 0.0500(7) Uani 0.728(4) 1 d PDU A 1
F7 F 0.3676(3) 0.9230(2) 0.1297(2) 0.0656(11) Uani 0.728(4) 1 d PDU A 1
F8 F 0.1493(5) 0.9155(3) 0.09719(19) 0.0970(16) Uani 0.728(4) 1 d PDU A 1
B2' B 0.2496(12) 0.9532(8) 0.1163(6) 0.043(2) Uani 0.272(4) 1 d PDU A 2
F5' F 0.258(2) 1.0325(10) 0.1443(13) 0.035(3) Uani 0.272(4) 1 d PDU A 2
F6' F 0.2501(7) 0.9474(4) 0.0499(3) 0.060(2) Uani 0.272(4) 1 d PDU A 2
F7' F 0.3322(11) 0.8893(7) 0.1353(8) 0.091(3) Uani 0.272(4) 1 d PDU A 2
F8' F 0.1375(10) 0.9153(7) 0.1309(6) 0.086(3) Uani 0.272(4) 1 d PDU A 2
Cl1 Cl -0.17388(6) 0.01327(4) 0.44239(3) 0.03773(14) Uani 1 1 d . . .
C26 C -0.0188(2) -0.02276(15) 0.46916(11) 0.0301(5) Uani 1 1 d . . .
H26A H -0.0204 -0.0848 0.4768 0.036 Uiso 1 1 calc R . .
H26B H 0.0438 -0.0108 0.4355 0.036 Uiso 1 1 calc R . .

loop_
_atom_site_aniso_label
_atom_site_aniso_U_11
_atom_site_aniso_U_22
_atom_site_aniso_U_33
_atom_site_aniso_U_23
_atom_site_aniso_U_13
_atom_site_aniso_U_12
Fe1 0.01405(12) 0.01774(13) 0.01220(12) 0.00200(10) 0.00253(9) -0.00072(10)
Pd1 0.01245(6) 0.01199(6) 0.01056(6) 0.00070(5) 0.00160(4) 0.00073(5)
P1 0.0177(2) 0.0169(2) 0.0105(2) 0.00123(17) 0.00145(17) 0.00400(18)
P2 0.0157(2) 0.0135(2) 0.0156(2) 0.00210(17) 0.00073(17) 0.00130(18)
P3 0.0158(2) 0.0196(2) 0.0140(2) 0.00079(18) 0.00434(17) 0.00196(18)
C1 0.0180(9) 0.0180(9) 0.0138(8) 0.0019(7) 0.0023(7) 0.0035(7)
C2 0.0269(10) 0.0160(9) 0.0138(8) -0.0001(7) 0.0034(7) 0.0023(8)
C3 0.0450(14) 0.0244(11) 0.0174(10) 0.0020(8) 0.0137(9) 0.0113(10)
C4 0.0227(11) 0.0334(12) 0.0341(12) 0.0105(10) 0.0146(9) 0.0107(9)
C5 0.0172(9) 0.0323(12) 0.0241(10) 0.0085(9) -0.0003(8) 0.0036(8)
C6 0.0170(9) 0.0162(9) 0.0190(9) 0.0052(7) 0.0022(7) -0.0003(7)
C7 0.0214(10) 0.0236(10) 0.0152(9) 0.0056(7) 0.0011(7) 0.0017(8)
C8 0.0233(10) 0.0282(11) 0.0203(10) 0.0103(8) 0.0073(8) -0.0001(8)
C9 0.0195(10) 0.0245(11) 0.0337(12) 0.0073(9) 0.0049(8) -0.0073(8)
C10 0.0210(10) 0.0166(9) 0.0254(10) 0.0008(8) -0.0001(8) -0.0040(8)
C11 0.0340(12) 0.0191(10) 0.0170(9) 0.0056(8) 0.0085(8) 0.0059(8)
C12 0.0384(13) 0.0240(11) 0.0275(11) 0.0018(9) 0.0003(9) 0.0127(10)
C13 0.0288(11) 0.0184(10) 0.0371(12) 0.0046(9) 0.0072(9) -0.0032(9)
C14 0.0255(11) 0.0324(12) 0.0136(9) -0.0032(8) -0.0056(7) 0.0057(9)
C15 0.0376(13) 0.0559(16) 0.0132(9) -0.0041(10) -0.0034(9) 0.0145(12)
C16 0.0513(16) 0.0342(14) 0.0354(13) -0.0095(11) -0.0159(12) -0.0066(12)
C17 0.0281(11) 0.0172(10) 0.0342(12) 0.0026(9) 0.0060(9) 0.0058(8)
C18 0.0451(15) 0.0208(11) 0.0446(15) -0.0111(10) 0.0064(12) -0.0003(10)
C19 0.0503(16) 0.0206(12) 0.0508(16) 0.0138(11) 0.0072(13) 0.0089(11)
C20 0.0173(9) 0.0238(10) 0.0160(9) 0.0034(7) -0.0030(7) -0.0009(8)
C21 0.0278(11) 0.0257(11) 0.0214(10) -0.0019(8) -0.0036(8) -0.0058(9)
C22 0.0199(10) 0.0430(14) 0.0250(11) -0.0003(10) -0.0023(8) 0.0022(9)
C23 0.0249(10) 0.0267(11) 0.0168(9) 0.0052(8) 0.0070(8) 0.0018(8)
C24 0.0216(10) 0.0453(14) 0.0236(11) 0.0031(10) 0.0034(8) -0.0118(10)
C25 0.0368(13) 0.0335(13) 0.0294(12) 0.0029(10) 0.0134(10) 0.0167(10)
B1 0.0215(11) 0.0315(13) 0.0199(11) -0.0008(10) 0.0034(9) -0.0003(10)
F1 0.0280(7) 0.0473(9) 0.0299(7) 0.0024(6) -0.0021(6) -0.0112(6)
F2 0.0302(8) 0.0657(11) 0.0369(8) -0.0255(7) 0.0089(6) -0.0020(7)
F3 0.0336(8) 0.0328(8) 0.0597(10) 0.0061(7) -0.0001(7) 0.0069(6)
F4 0.0491(9) 0.0378(8) 0.0319(7) 0.0090(6) 0.0067(6) -0.0115(7)
B2 0.048(2) 0.048(2) 0.046(2) -0.026(2) -0.022(2) 0.020(2)
F5 0.041(3) 0.0433(15) 0.039(3) -0.0083(14) -0.013(2) 0.0076(14)
F6 0.0510(14) 0.0349(12) 0.0634(15) 0.0045(10) -0.0080(11) 0.0062(10)
F7 0.0634(19) 0.054(2) 0.080(2) -0.020(2) -0.0013(15) 0.0253(16)
F8 0.132(3) 0.059(2) 0.094(3) -0.034(2) -0.083(3) 0.017(2)
B2' 0.041(4) 0.041(4) 0.046(4) -0.006(4) -0.009(5) 0.008(3)
F5' 0.032(6) 0.045(4) 0.029(5) -0.001(3) -0.013(5) 0.001(3)
F6' 0.082(5) 0.054(4) 0.043(3) -0.022(3) -0.005(3) 0.004(3)
F7' 0.092(6) 0.072(6) 0.109(6) 0.025(6) -0.003(6) 0.047(5)
F8' 0.078(4) 0.052(4) 0.132(7) -0.023(6) 0.057(5) -0.017(4)
Cl1 0.0318(3) 0.0480(4) 0.0334(3) 0.0077(3) 0.0025(2) -0.0007(3)
C26 0.0345(12) 0.0284(12) 0.0276(11) 0.0011(9) 0.0072(9) 0.0061(10)

loop_
_atom_type_symbol
_atom_type_description
_atom_type_scat_dispersion_real
_atom_type_scat_dispersion_imag
_atom_type_scat_source
C C 0.0033 0.0016 'International Tables Vol C Tables 4.2.6.8 and 6.1.1.4'
H H 0.0000 0.0000 'International Tables Vol C Tables 4.2.6.8 and 6.1.1.4'
B B 0.0013 0.0007 'International Tables Vol C Tables 4.2.6.8 and 6.1.1.4'
F F 0.0171 0.0103 'International Tables Vol C Tables 4.2.6.8 and 6.1.1.4'
P P 0.1023 0.0942 'International Tables Vol C Tables 4.2.6.8 and 6.1.1.4'
Fe Fe 0.3463 0.8444 'International Tables Vol C Tables 4.2.6.8 and 6.1.1.4'
Pd Pd -0.9988 1.0072 'International Tables Vol C Tables 4.2.6.8 and 6.1.1.4'
Cl Cl 0.1484 0.1585 'International Tables Vol C Tables 4.2.6.8 and 6.1.1.4'

loop_
_geom_angle_atom_site_label_1
_geom_angle_atom_site_label_2
_geom_angle_atom_site_label_3
_geom_angle
_geom_angle_site_symmetry_1
C4 Fe1 C8 95.90(9) .
C4 Fe1 C3 40.09(10) .
C8 Fe1 C3 99.17(9) .
C4 Fe1 C9 98.48(9) .
C8 Fe1 C9 40.32(9) .
C3 Fe1 C9 125.79(9) .
C4 Fe1 C2 67.44(9) .
C8 Fe1 C2 132.95(8) .
C3 Fe1 C2 39.84(8) .
C9 Fe1 C2 165.10(8) .
C4 Fe1 C5 40.09(9) .
C8 Fe1 C5 126.33(8) .
C3 Fe1 C5 67.57(9) .
C9 Fe1 C5 104.68(9) .
C2 Fe1 C5 68.11(8) .
C4 Fe1 C10 132.02(9) .
C8 Fe1 C10 67.58(9) .
C3 Fe1 C10 165.39(9) .
C9 Fe1 C10 39.84(8) .
C2 Fe1 C10 154.72(8) .
C5 Fe1 C10 114.55(9) .
C4 Fe1 C7 127.01(8) .
C8 Fe1 C7 40.00(8) .
C3 Fe1 C7 106.38(8) .
C9 Fe1 C7 67.48(8) .
C2 Fe1 C7 116.35(8) .
C5 Fe1 C7 165.52(8) .
C10 Fe1 C7 67.87(8) .
C4 Fe1 C1 66.81(8) .
C8 Fe1 C1 162.65(8) .
C3 Fe1 C1 66.98(8) .
C9 Fe1 C1 139.79(8) .
C2 Fe1 C1 40.54(7) .
C5 Fe1 C1 39.94(8) .
C10 Fe1 C1 124.64(8) .
C7 Fe1 C1 151.49(8) .
C4 Fe1 C6 162.68(8) .
C8 Fe1 C6 66.98(8) .
C3 Fe1 C6 141.47(9) .
C9 Fe1 C6 67.03(8) .
C2 Fe1 C6 125.83(8) .
C5 Fe1 C6 149.94(8) .
C10 Fe1 C6 40.43(8) .
C7 Fe1 C6 39.93(7) .
C1 Fe1 C6 130.36(7) .
C4 Fe1 Pd1 131.37(6) .
C8 Fe1 Pd1 132.72(6) .
C3 Fe1 Pd1 115.76(6) .
C9 Fe1 Pd1 118.45(6) .
C2 Fe1 Pd1 76.04(5) .
C5 Fe1 Pd1 97.14(6) .
C10 Fe1 Pd1 78.70(6) .
C7 Fe1 Pd1 97.32(6) .
C1 Fe1 Pd1 64.56(5) .
C6 Fe1 Pd1 65.84(5) .
P3 Pd1 P1 100.676(19) .
P3 Pd1 P2 101.208(19) .
P1 Pd1 P2 158.090(19) .
P3 Pd1 Fe1 175.088(15) .
P1 Pd1 Fe1 79.412(14) .
P2 Pd1 Fe1 78.876(15) .
C1 P1 C14 106.52(10) .
C1 P1 C11 105.10(9) .
C14 P1 C11 108.74(10) .
C1 P1 Pd1 87.47(6) .
C14 P1 Pd1 117.63(7) .
C11 P1 Pd1 125.93(7) .
C6 P2 C20 106.48(9) .
C6 P2 C17 107.14(10) .
C20 P2 C17 108.86(10) .
C6 P2 Pd1 89.29(6) .
C20 P2 Pd1 118.86(7) .
C17 P2 Pd1 122.23(7) .
C25 P3 C23 102.77(10) .
C25 P3 C24 104.89(12) .
C23 P3 C24 104.43(11) .
C25 P3 Pd1 116.92(8) .
C23 P3 Pd1 115.82(7) .
C24 P3 Pd1 110.70(7) .
C5 C1 C2 107.72(17) .
C5 C1 P1 128.17(15) .
C2 C1 P1 123.91(15) .
C5 C1 Fe1 68.85(11) .
C2 C1 Fe1 68.54(10) .
P1 C1 Fe1 124.05(10) .
C3 C2 C1 107.29(19) .
C3 C2 Fe1 69.85(12) .
C1 C2 Fe1 70.92(11) .
C3 C2 H2A 126.3 .
C1 C2 H2A 126.3 .
Fe1 C2 H2A 126.3 .
C2 C3 C4 108.47(19) .
C2 C3 Fe1 70.31(12) .
C4 C3 Fe1 69.40(13) .
C2 C3 H3A 125.8 .
C4 C3 H3A 125.8 .
Fe1 C3 H3A 125.8 .
C3 C4 C5 109.12(19) .
C3 C4 Fe1 70.52(12) .
C5 C4 Fe1 70.77(12) .
C3 C4 H4A 125.4 .
C5 C4 H4A 125.4 .
Fe1 C4 H4A 125.4 .
C4 C5 C1 107.33(19) .
C4 C5 Fe1 69.14(12) .
C1 C5 Fe1 71.21(11) .
C4 C5 H5A 126.3 .
C1 C5 H5A 126.3 .
Fe1 C5 H5A 126.3 .
C7 C6 C10 107.16(17) .
C7 C6 P2 127.56(15) .
C10 C6 P2 124.82(15) .
C7 C6 Fe1 68.63(11) .
C10 C6 Fe1 68.25(11) .
P2 C6 Fe1 122.16(10) .
C8 C7 C6 108.00(18) .
C8 C7 Fe1 69.17(11) .
C6 C7 Fe1 71.45(11) .
C8 C7 H7A 126.0 .
C6 C7 H7A 126.0 .
Fe1 C7 H7A 126.0 .
C7 C8 C9 108.61(18) .
C7 C8 Fe1 70.83(11) .
C9 C8 Fe1 70.28(11) .
C7 C8 H8A 125.7 .
C9 C8 H8A 125.7 .
Fe1 C8 H8A 125.7 .
C10 C9 C8 108.39(18) .
C10 C9 Fe1 70.33(11) .
C8 C9 Fe1 69.40(12) .
C10 C9 H9A 125.8 .
C8 C9 H9A 125.8 .
Fe1 C9 H9A 125.8 .
C9 C10 C6 107.78(18) .
C9 C10 Fe1 69.84(12) .
C6 C10 Fe1 71.31(11) .
C9 C10 H10A 126.1 .
C6 C10 H10A 126.1 .
Fe1 C10 H10A 126.1 .
C13 C11 C12 111.43(18) .
C13 C11 P1 112.15(14) .
C12 C11 P1 110.42(16) .
C13 C11 H11A 107.5 .
C12 C11 H11A 107.5 .
P1 C11 H11A 107.5 .
C11 C12 H12A 109.5 .
C11 C12 H12B 109.5 .
H12A C12 H12B 109.5 .
C11 C12 H12C 109.5 .
H12A C12 H12C 109.5 .
H12B C12 H12C 109.5 .
C11 C13 H13A 109.5 .
C11 C13 H13B 109.5 .
H13A C13 H13B 109.5 .
C11 C13 H13C 109.5 .
H13A C13 H13C 109.5 .
H13B C13 H13C 109.5 .
C16 C14 C15 110.17(19) .
C16 C14 P1 111.05(14) .
C15 C14 P1 112.11(16) .
C16 C14 H14A 107.8 .
C15 C14 H14A 107.8 .
P1 C14 H14A 107.8 .
C14 C15 H15A 109.5 .
C14 C15 H15B 109.5 .
H15A C15 H15B 109.5 .
C14 C15 H15C 109.5 .
H15A C15 H15C 109.5 .
H15B C15 H15C 109.5 .
C14 C16 H16A 109.5 .
C14 C16 H16B 109.5 .
H16A C16 H16B 109.5 .
C14 C16 H16C 109.5 .
H16A C16 H16C 109.5 .
H16B C16 H16C 109.5 .
C18 C17 C19 111.3(2) .
C18 C17 P2 112.44(15) .
C19 C17 P2 111.10(16) .
C18 C17 H17A 107.2 .
C19 C17 H17A 107.2 .
P2 C17 H17A 107.2 .
C17 C18 H18A 109.5 .
C17 C18 H18B 109.5 .
H18A C18 H18B 109.5 .
C17 C18 H18C 109.5 .
H18A C18 H18C 109.5 .
H18B C18 H18C 109.5 .
C17 C19 H19A 109.5 .
C17 C19 H19B 109.5 .
H19A C19 H19B 109.5 .
C17 C19 H19C 109.5 .
H19A C19 H19C 109.5 .
H19B C19 H19C 109.5 .
C21 C20 C22 111.53(18) .
C21 C20 P2 110.33(13) .
C22 C20 P2 110.68(14) .
C21 C20 H20A 108.1 .
C22 C20 H20A 108.1 .
P2 C20 H20A 108.1 .
C20 C21 H21A 109.5 .
C20 C21 H21B 109.5 .
H21A C21 H21B 109.5 .
C20 C21 H21C 109.5 .
H21A C21 H21C 109.5 .
H21B C21 H21C 109.5 .
C20 C22 H22A 109.5 .
C20 C22 H22B 109.5 .
H22A C22 H22B 109.5 .
C20 C22 H22C 109.5 .
H22A C22 H22C 109.5 .
H22B C22 H22C 109.5 .
P3 C23 H23A 109.5 .
P3 C23 H23B 109.5 .
H23A C23 H23B 109.5 .
P3 C23 H23C 109.5 .
H23A C23 H23C 109.5 .
H23B C23 H23C 109.5 .
P3 C24 H24A 109.5 .
P3 C24 H24B 109.5 .
H24A C24 H24B 109.5 .
P3 C24 H24C 109.5 .
H24A C24 H24C 109.5 .
H24B C24 H24C 109.5 .
P3 C25 H25A 109.5 .
P3 C25 H25B 109.5 .
H25A C25 H25B 109.5 .
P3 C25 H25C 109.5 .
H25A C25 H25C 109.5 .
H25B C25 H25C 109.5 .
F3 B1 F2 110.64(19) .
F3 B1 F4 108.65(18) .
F2 B1 F4 108.6(2) .
F3 B1 F1 109.5(2) .
F2 B1 F1 109.48(18) .
F4 B1 F1 109.96(18) .
F8 B2 F6 109.8(5) .
F8 B2 F7 116.8(4) .
F6 B2 F7 109.8(4) .
F8 B2 F5 104.7(5) .
F6 B2 F5 110.6(5) .
F7 B2 F5 104.9(6) .
F8' B2' F6' 102.8(10) .
F8' B2' F7' 99.1(11) .
F6' B2' F7' 102.3(11) .
F8' B2' F5' 110.5(14) .
F6' B2' F5' 118.4(15) .
F7' B2' F5' 120.7(13) .
C26 C26 Cl1 108.7(2) 3_556
C26 C26 H26A 109.9 3_556
Cl1 C26 H26A 109.9 .
C26 C26 H26B 109.9 3_556
Cl1 C26 H26B 109.9 .
H26A C26 H26B 108.3 .

loop_
_geom_bond_atom_site_label_1
_geom_bond_atom_site_label_2
_geom_bond_distance
_geom_bond_site_symmetry_2
Fe1 C4 2.051(2) .
Fe1 C8 2.0554(19) .
Fe1 C3 2.066(2) .
Fe1 C9 2.067(2) .
Fe1 C2 2.072(2) .
Fe1 C5 2.073(2) .
Fe1 C10 2.073(2) .
Fe1 C7 2.0771(19) .
Fe1 C1 2.1040(19) .
Fe1 C6 2.1147(19) .
Fe1 Pd1 3.0168(4) .
Pd1 P3 2.2590(5) .
Pd1 P1 2.2919(5) .
Pd1 P2 2.2928(5) .
P1 C1 1.7840(19) .
P1 C14 1.837(2) .
P1 C11 1.846(2) .
P2 C6 1.787(2) .
P2 C20 1.8357(19) .
P2 C17 1.837(2) .
P3 C25 1.801(2) .
P3 C23 1.804(2) .
P3 C24 1.816(2) .
C1 C5 1.427(3) .
C1 C2 1.447(3) .
C2 C3 1.410(3) .
C2 H2A 1.0000 .
C3 C4 1.411(3) .
C3 H3A 1.0000 .
C4 C5 1.414(3) .
C4 H4A 1.0000 .
C5 H5A 1.0000 .
C6 C7 1.432(3) .
C6 C10 1.448(3) .
C7 C8 1.413(3) .
C7 H7A 1.0000 .
C8 C9 1.421(3) .
C8 H8A 1.0000 .
C9 C10 1.411(3) .
C9 H9A 1.0000 .
C10 H10A 1.0000 .
C11 C13 1.521(3) .
C11 C12 1.530(3) .
C11 H11A 1.0000 .
C12 H12A 0.9800 .
C12 H12B 0.9800 .
C12 H12C 0.9800 .
C13 H13A 0.9800 .
C13 H13B 0.9800 .
C13 H13C 0.9800 .
C14 C16 1.531(3) .
C14 C15 1.533(3) .
C14 H14A 1.0000 .
C15 H15A 0.9800 .
C15 H15B 0.9800 .
C15 H15C 0.9800 .
C16 H16A 0.9800 .
C16 H16B 0.9800 .
C16 H16C 0.9800 .
C17 C18 1.534(3) .
C17 C19 1.537(3) .
C17 H17A 1.0000 .
C18 H18A 0.9800 .
C18 H18B 0.9800 .
C18 H18C 0.9800 .
C19 H19A 0.9800 .
C19 H19B 0.9800 .
C19 H19C 0.9800 .
C20 C21 1.531(3) .
C20 C22 1.532(3) .
C20 H20A 1.0000 .
C21 H21A 0.9800 .
C21 H21B 0.9800 .
C21 H21C 0.9800 .
C22 H22A 0.9800 .
C22 H22B 0.9800 .
C22 H22C 0.9800 .
C23 H23A 0.9800 .
C23 H23B 0.9800 .
C23 H23C 0.9800 .
C24 H24A 0.9800 .
C24 H24B 0.9800 .
C24 H24C 0.9800 .
C25 H25A 0.9800 .
C25 H25B 0.9800 .
C25 H25C 0.9800 .
B1 F3 1.384(3) .
B1 F2 1.384(3) .
B1 F4 1.385(3) .
B1 F1 1.396(3) .
B2 F8 1.379(5) .
B2 F6 1.391(6) .
B2 F7 1.405(6) .
B2 F5 1.433(7) .
B2' F8' 1.363(13) .
B2' F6' 1.372(12) .
B2' F7' 1.377(13) .
B2' F5' 1.378(13) .
Cl1 C26 1.795(2) .
C26 C26 1.502(4) 3_556
C26 H26A 0.9900 .
C26 H26B 0.9900 .
